data_7001767
loop_
_publ_author_name
'Iwasa, Kentaro'
'Seino, Hidetake'
'Niikura, Fumiya'
'Mizobe, Yasushi'

_publ_section_title
;
 Preparation of a bis(hydrosulfido) complex of Mo having a
 tetraphosphine co-ligand and its transformation into MoRh2 and MoIr2
 mixed-metal sulfido clusters
;
_journal_issue 31
_journal_name_full 'Dalton Transactions'
_journal_page_first 6134
_journal_paper_doi 10.1039/b902386k
_journal_year 2009
_chemical_formula_moiety 'C50 H42 Mo O4 P4 Rh2 S2, 1.3(C H2 Cl2)'
_chemical_formula_sum 'C51.3 H44.6 Cl2.6 Mo O4 P4 Rh2 S2'
_chemical_formula_weight 1307.06
_space_group_IT_number 15
_symmetry_cell_setting monoclinic
_symmetry_Int_Tables_number 15
_symmetry_space_group_name_Hall '-C 2yc'
_symmetry_space_group_name_H-M 'C 1 2/c 1'
_cell_angle_alpha 90.0000
_cell_angle_beta 96.1025(7)
_cell_angle_gamma 90.0000
_cell_formula_units_Z 8
_cell_length_a 41.2344(14)
_cell_length_b 11.9799(4)
_cell_length_c 21.7291(9)
_cell_measurement_reflns_used 13829
_cell_measurement_temperature 293.1
_cell_measurement_theta_max 27.5
_cell_measurement_theta_min 3.0
_cell_volume 10673.0(7)
_computing_cell_refinement CrystalClear
_computing_data_collection CrystalClear
_computing_data_reduction CrystalStructure
_computing_publication_material 'CrystalStructure 3.8.0'
_computing_structure_refinement CRYSTALS
_computing_structure_solution 'DIRDIF99 (PATTY)'
_diffrn_detector_area_resol_mean 7.31
_diffrn_measured_fraction_theta_full 0.981
_diffrn_measured_fraction_theta_max 0.981
_diffrn_measurement_device_type 'Rigaku Mercury'
_diffrn_measurement_method \w
_diffrn_radiation_type 'Mo K\a'
_diffrn_radiation_wavelength 0.71070
_diffrn_reflns_av_R_equivalents 0.026
_diffrn_reflns_limit_h_max 49
_diffrn_reflns_limit_h_min -53
_diffrn_reflns_limit_k_max 15
_diffrn_reflns_limit_k_min -15
_diffrn_reflns_limit_l_max 27
_diffrn_reflns_limit_l_min -24
_diffrn_reflns_number 41536
_diffrn_reflns_theta_full 27.48
_diffrn_reflns_theta_max 27.48
_exptl_absorpt_coefficient_mu 1.212
_exptl_absorpt_correction_T_max 0.834
_exptl_absorpt_correction_T_min 0.554
_exptl_absorpt_correction_type multi-scan
_exptl_absorpt_process_details 'Jacobson, R. (1998) Private communication'
_exptl_crystal_colour black
_exptl_crystal_density_diffrn 1.627
_exptl_crystal_density_method 'not measured'
_exptl_crystal_description block
_exptl_crystal_F_000 5220.80
_exptl_crystal_size_max 0.40
_exptl_crystal_size_mid 0.30
_exptl_crystal_size_min 0.15
_refine_diff_density_max 1.47
_refine_diff_density_min -0.66
_refine_ls_extinction_method none
_refine_ls_goodness_of_fit_ref 1.013
_refine_ls_hydrogen_treatment constr
_refine_ls_number_parameters 638
_refine_ls_number_reflns 12020
_refine_ls_R_factor_gt 0.0368
_refine_ls_shift/su_max 0.0000
_refine_ls_structure_factor_coef Fsqd
_refine_ls_weighting_details 'w = 1/[0.0010Fo^2^ + 0.6000\s(Fo^2^) + 0.1500]/(4Fo^2^)'
_refine_ls_weighting_scheme calc
_refine_ls_wR_factor_ref 0.1131
_reflns_number_gt 8735
_reflns_number_total 12020
_reflns_threshold_expression F^2^>2.0\s(F^2^)
_cod_data_source_file b902386k.txt
_cod_data_source_block '__[Mo(P4)(mu3-S)2{Rh(CO)2}2]-1.3(CH2Cl2)_(4a)'
_cod_original_formula_sum 'C51.30 H44.60 Cl2.60 Mo O4 P4 Rh2 S2 '
_cod_database_code 7001767

loop_
_symmetry_equiv_pos_site_id
_symmetry_equiv_pos_as_xyz
1 +X,+Y,+Z
2 -X,+Y,1/2-Z
3 -X,-Y,-Z
4 +X,-Y,1/2+Z
5 1/2+X,1/2+Y,+Z
6 1/2-X,1/2+Y,1/2-Z
7 1/2-X,1/2-Y,-Z
8 1/2+X,1/2-Y,1/2+Z

loop_
_atom_site_label
_atom_site_type_symbol
_atom_site_fract_x
_atom_site_fract_y
_atom_site_fract_z
_atom_site_U_iso_or_equiv
_atom_site_adp_type
_atom_site_occupancy
_atom_site_symmetry_multiplicity
_atom_site_calc_flag
_atom_site_refinement_flags
_atom_site_disorder_assembly
_atom_site_disorder_group
Rh(1) Rh 0.139950(10) -0.04562(3) -0.015410(10) 0.04544(8) Uani 1.00 1 d . . .
Rh(2) Rh 0.111720(10) 0.17860(2) -0.042790(10) 0.04106(8) Uani 1.00 1 d . . .
Mo(1) Mo 0.133620(10) 0.12653(2) 0.097240(10) 0.02466(6) Uani 1.00 1 d . . .
Cl(1) Cl 0.0000 0.9113(17) 0.2500 0.402(8) Uiso 0.60 2 d SP . .
Cl(2) Cl 0.0000 0.6970(19) 0.2500 0.443(10) Uiso 0.60 2 d SP . .
Cl(3) Cl 0.0732(4) -0.5210(14) 0.3501(7) 0.390(7) Uiso 0.50 1 d P . .
Cl(5) Cl 0.0145(3) -0.5292(11) 0.3270(6) 0.417(6) Uiso 0.65 1 d P . .
Cl(6) Cl 0.0076(6) -0.501(2) 0.3918(12) 0.319(11) Uiso 0.25 1 d P . .
Cl(7) Cl 0.0478(3) -0.5101(12) 0.4540(6) 0.395(6) Uiso 0.60 1 d P . .
S(1) S 0.16335(2) 0.13024(9) 0.00443(4) 0.0415(2) Uani 1.00 1 d . . .
S(2) S 0.09444(2) 0.03816(7) 0.02014(4) 0.0341(2) Uani 1.00 1 d . . .
P(1) P 0.18932(2) 0.09062(7) 0.15000(4) 0.02793(19) Uani 1.00 1 d . . .
P(2) P 0.12573(2) 0.01421(7) 0.18901(4) 0.0307(2) Uani 1.00 1 d . . .
P(3) P 0.08466(2) 0.20147(7) 0.13697(4) 0.0305(2) Uani 1.00 1 d . . .
P(4) P 0.14565(2) 0.32704(7) 0.11148(4) 0.02923(19) Uani 1.00 1 d . . .
O(1) O 0.19812(13) -0.1302(5) -0.0715(3) 0.164(2) Uani 1.00 1 d . . .
O(2) O 0.10490(13) -0.2647(3) -0.0308(2) 0.134(2) Uani 1.00 1 d . . .
O(3) O 0.13884(13) 0.3392(4) -0.12894(18) 0.1226(18) Uani 1.00 1 d . . .
O(4) O 0.04452(10) 0.2154(4) -0.1057(2) 0.1118(16) Uani 1.00 1 d . . .
C(1) C 0.17661(15) -0.1000(5) -0.0481(2) 0.089(2) Uani 1.00 1 d . . .
C(2) C 0.11810(14) -0.1821(4) -0.0255(2) 0.0770(17) Uani 1.00 1 d . . .
C(3) C 0.12904(14) 0.2811(4) -0.0948(2) 0.0693(15) Uani 1.00 1 d . . .
C(4) C 0.07004(13) 0.2016(4) -0.0809(2) 0.0665(14) Uani 1.00 1 d . . .
C(5) C 0.22580(8) 0.1753(2) 0.14406(15) 0.0330(8) Uani 1.00 1 d . . .
C(6) C 0.23811(9) 0.2446(3) 0.19234(16) 0.0415(9) Uani 1.00 1 d . . .
C(7) C 0.26589(10) 0.3074(3) 0.18683(19) 0.0530(11) Uani 1.00 1 d . . .
C(8) C 0.28181(10) 0.3019(3) 0.1345(2) 0.0556(12) Uani 1.00 1 d . . .
C(9) C 0.27011(9) 0.2325(3) 0.08655(19) 0.0479(10) Uani 1.00 1 d . . .
C(10) C 0.24212(9) 0.1689(2) 0.09149(16) 0.0397(9) Uani 1.00 1 d . . .
C(11) C 0.20576(8) -0.0500(2) 0.13479(14) 0.0319(7) Uani 1.00 1 d . . .
C(12) C 0.23856(8) -0.0746(3) 0.15046(16) 0.0395(9) Uani 1.00 1 d . . .
C(13) C 0.25022(10) -0.1820(3) 0.14399(18) 0.0462(10) Uani 1.00 1 d . . .
C(14) C 0.22938(11) -0.2661(3) 0.12152(19) 0.0513(11) Uani 1.00 1 d . . .
C(15) C 0.19689(11) -0.2429(3) 0.10623(19) 0.0542(11) Uani 1.00 1 d . . .
C(16) C 0.18520(9) -0.1360(3) 0.11292(17) 0.0418(9) Uani 1.00 1 d . . .
C(17) C 0.18887(8) 0.0759(2) 0.23412(14) 0.0347(8) Uani 1.00 1 d . . .
C(18) C 0.16291(8) -0.0109(3) 0.24356(16) 0.0401(9) Uani 1.00 1 d . . .
C(19) C 0.10877(9) -0.1289(2) 0.18174(16) 0.0383(9) Uani 1.00 1 d . . .
C(20) C 0.11785(12) -0.2132(4) 0.2237(2) 0.0710(14) Uani 1.00 1 d . . .
C(21) C 0.10231(14) -0.3167(4) 0.2198(2) 0.0815(17) Uani 1.00 1 d . . .
C(22) C 0.07830(14) -0.3363(3) 0.1732(2) 0.0733(16) Uani 1.00 1 d . . .
C(23) C 0.06924(16) -0.2553(4) 0.1309(2) 0.0898(19) Uani 1.00 1 d . . .
C(24) C 0.08459(12) -0.1513(3) 0.1355(2) 0.0635(13) Uani 1.00 1 d . . .
C(25) C 0.09741(8) 0.0732(3) 0.24025(15) 0.0362(8) Uani 1.00 1 d . . .
C(26) C 0.09403(10) 0.0361(3) 0.30030(17) 0.0504(11) Uani 1.00 1 d . . .
C(27) C 0.07140(11) 0.0854(4) 0.33329(19) 0.0616(13) Uani 1.00 1 d . . .
C(28) C 0.05105(12) 0.1678(4) 0.3079(2) 0.0664(14) Uani 1.00 1 d . . .
C(29) C 0.05404(11) 0.2059(3) 0.24823(19) 0.0563(12) Uani 1.00 1 d . . .
C(30) C 0.07754(9) 0.1578(3) 0.21476(16) 0.0384(9) Uani 1.00 1 d . . .
C(31) C 0.04424(8) 0.1752(3) 0.09528(17) 0.0411(9) Uani 1.00 1 d . . .
C(32) C 0.02620(10) 0.0821(3) 0.1083(2) 0.0591(13) Uani 1.00 1 d . . .
C(33) C -0.00411(12) 0.0619(4) 0.0759(2) 0.0787(17) Uani 1.00 1 d . . .
C(34) C -0.01657(12) 0.1346(6) 0.0302(2) 0.091(2) Uani 1.00 1 d . . .
C(35) C 0.00119(13) 0.2249(6) 0.0167(2) 0.094(2) Uani 1.00 1 d . . .
C(36) C 0.03146(10) 0.2443(4) 0.0488(2) 0.0659(14) Uani 1.00 1 d . . .
C(37) C 0.08407(8) 0.3554(2) 0.14436(16) 0.0378(8) Uani 1.00 1 d . . .
C(38) C 0.10647(8) 0.4041(2) 0.10036(16) 0.0373(8) Uani 1.00 1 d . . .
C(39) C 0.16103(8) 0.3891(2) 0.18708(14) 0.0323(8) Uani 1.00 1 d . . .
C(40) C 0.17744(10) 0.4900(3) 0.19262(18) 0.0450(10) Uani 1.00 1 d . . .
C(41) C 0.18601(10) 0.5379(3) 0.2500(2) 0.0553(12) Uani 1.00 1 d . . .
C(42) C 0.17776(10) 0.4860(3) 0.30263(18) 0.0543(12) Uani 1.00 1 d . . .
C(43) C 0.16130(10) 0.3865(3) 0.29814(17) 0.0509(11) Uani 1.00 1 d . . .
C(44) C 0.15297(9) 0.3376(3) 0.24040(15) 0.0390(9) Uani 1.00 1 d . . .
C(45) C 0.16889(9) 0.4064(2) 0.05828(15) 0.0370(8) Uani 1.00 1 d . . .
C(46) C 0.15352(11) 0.4711(3) 0.01043(17) 0.0550(12) Uani 1.00 1 d . . .
C(47) C 0.17160(14) 0.5368(4) -0.02566(19) 0.0674(15) Uani 1.00 1 d . . .
C(48) C 0.20446(13) 0.5406(3) -0.01638(19) 0.0574(13) Uani 1.00 1 d . . .
C(49) C 0.22006(12) 0.4762(3) 0.0299(2) 0.0579(12) Uani 1.00 1 d . . .
C(50) C 0.20265(10) 0.4108(3) 0.06697(18) 0.0477(10) Uani 1.00 1 d . . .
C(51) C 0.0268(9) 0.808(2) 0.2373(18) 0.202(16) Uiso 0.30 1 d P . .
C(52) C 0.0477(6) -0.529(3) 0.3836(18) 0.56(2) Uiso 1.00 1 d . . .
H(1) H 0.2277 0.2496 0.2292 0.049 Uiso 1.00 1 c R . .
H(2) H 0.2743 0.3558 0.2193 0.063 Uiso 1.00 1 c R . .
H(3) H 0.3012 0.3437 0.1321 0.067 Uiso 1.00 1 c R . .
H(4) H 0.2809 0.2293 0.0501 0.058 Uiso 1.00 1 c R . .
H(5) H 0.2343 0.1201 0.0587 0.048 Uiso 1.00 1 c R . .
H(6) H 0.2532 -0.0171 0.1654 0.047 Uiso 1.00 1 c R . .
H(7) H 0.2727 -0.1982 0.1547 0.056 Uiso 1.00 1 c R . .
H(8) H 0.2377 -0.3388 0.1152 0.062 Uiso 1.00 1 c R . .
H(9) H 0.1824 -0.3020 0.0932 0.064 Uiso 1.00 1 c R . .
H(10) H 0.1627 -0.1210 0.1021 0.050 Uiso 1.00 1 c R . .
H(11) H 0.2096 0.0517 0.2527 0.041 Uiso 1.00 1 c R . .
H(12) H 0.1835 0.1451 0.2519 0.042 Uiso 1.00 1 c R . .
H(13) H 0.1571 -0.0057 0.2846 0.048 Uiso 1.00 1 c R . .
H(14) H 0.1713 -0.0833 0.2369 0.048 Uiso 1.00 1 c R . .
H(15) H 0.1354 -0.2015 0.2551 0.083 Uiso 1.00 1 c R . .
H(16) H 0.1092 -0.3750 0.2478 0.097 Uiso 1.00 1 c R . .
H(17) H 0.0663 -0.4041 0.1723 0.089 Uiso 1.00 1 c R . .
H(18) H 0.0534 -0.2716 0.0970 0.105 Uiso 1.00 1 c R . .
H(19) H 0.0785 -0.0967 0.1047 0.075 Uiso 1.00 1 c R . .
H(20) H 0.1074 -0.0227 0.3178 0.061 Uiso 1.00 1 c R . .
H(21) H 0.0694 0.0608 0.3743 0.076 Uiso 1.00 1 c R . .
H(22) H 0.0348 0.1979 0.3310 0.082 Uiso 1.00 1 c R . .
H(23) H 0.0406 0.2650 0.2310 0.069 Uiso 1.00 1 c R . .
H(24) H 0.0347 0.0309 0.1393 0.072 Uiso 1.00 1 c R . .
H(25) H -0.0157 -0.0027 0.0864 0.097 Uiso 1.00 1 c R . .
H(26) H -0.0376 0.1194 0.0098 0.108 Uiso 1.00 1 c R . .
H(27) H -0.0081 0.2701 -0.0164 0.110 Uiso 1.00 1 c R . .
H(28) H 0.0428 0.3081 0.0364 0.077 Uiso 1.00 1 c R . .
H(29) H 0.0625 0.3823 0.1339 0.045 Uiso 1.00 1 c R . .
H(30) H 0.0914 0.3761 0.1857 0.045 Uiso 1.00 1 c R . .
H(31) H 0.1102 0.4808 0.1095 0.044 Uiso 1.00 1 c R . .
H(32) H 0.0970 0.3966 0.0588 0.044 Uiso 1.00 1 c R . .
H(33) H 0.1825 0.5272 0.1562 0.054 Uiso 1.00 1 c R . .
H(34) H 0.1975 0.6068 0.2529 0.065 Uiso 1.00 1 c R . .
H(35) H 0.1838 0.5189 0.3420 0.064 Uiso 1.00 1 c R . .
H(36) H 0.1556 0.3518 0.3348 0.061 Uiso 1.00 1 c R . .
H(37) H 0.1417 0.2683 0.2376 0.047 Uiso 1.00 1 c R . .
H(38) H 0.1304 0.4706 0.0028 0.066 Uiso 1.00 1 c R . .
H(39) H 0.1605 0.5798 -0.0581 0.081 Uiso 1.00 1 c R . .
H(40) H 0.2164 0.5849 -0.0424 0.071 Uiso 1.00 1 c R . .
H(41) H 0.2432 0.4774 0.0366 0.072 Uiso 1.00 1 c R . .
H(42) H 0.2140 0.3692 0.0998 0.059 Uiso 1.00 1 c R . .

loop_
_atom_site_aniso_label
_atom_site_aniso_U_11
_atom_site_aniso_U_22
_atom_site_aniso_U_33
_atom_site_aniso_U_12
_atom_site_aniso_U_13
_atom_site_aniso_U_23
Rh(1) 0.04521(17) 0.04570(18) 0.04482(17) 0.00365(13) 0.00205(13) -0.01484(13)
Rh(2) 0.05008(18) 0.04181(17) 0.03015(15) -0.00743(13) -0.00103(12) 0.00179(11)
Mo(1) 0.02443(13) 0.02545(14) 0.02393(13) -0.00247(9) 0.00174(9) -0.00101(9)
S(1) 0.0372(4) 0.0577(5) 0.0307(4) -0.0113(4) 0.0085(3) -0.0075(3)
S(2) 0.0324(4) 0.0357(4) 0.0335(4) -0.0066(3) -0.0002(3) -0.0035(3)
P(1) 0.0261(3) 0.0279(3) 0.0295(3) -0.0023(3) 0.0017(3) -0.0016(3)
P(2) 0.0292(3) 0.0317(4) 0.0315(4) -0.0012(3) 0.0045(3) 0.0049(3)
P(3) 0.0281(3) 0.0312(4) 0.0326(4) 0.0004(3) 0.0041(3) 0.0003(3)
P(4) 0.0334(4) 0.0268(4) 0.0273(3) -0.0036(3) 0.0025(3) -0.0004(3)
O(1) 0.102(3) 0.168(5) 0.236(6) 0.023(3) 0.086(4) -0.071(4)
O(2) 0.130(4) 0.054(2) 0.213(5) -0.019(2) -0.007(3) -0.041(3)
O(3) 0.169(4) 0.127(3) 0.071(2) -0.070(3) 0.010(2) 0.038(2)
O(4) 0.078(2) 0.139(4) 0.108(3) 0.010(2) -0.036(2) 0.030(2)
C(1) 0.083(3) 0.089(4) 0.100(4) 0.013(3) 0.027(3) -0.030(3)
C(2) 0.075(3) 0.054(3) 0.099(3) 0.004(2) -0.001(2) -0.028(2)
C(3) 0.093(3) 0.071(3) 0.043(2) -0.023(2) 0.002(2) 0.004(2)
C(4) 0.071(3) 0.068(3) 0.056(2) -0.005(2) -0.015(2) 0.019(2)
C(5) 0.0282(15) 0.0306(16) 0.0396(17) -0.0023(12) 0.0012(12) 0.0009(13)
C(6) 0.0396(18) 0.0417(19) 0.0427(19) -0.0110(15) 0.0023(14) -0.0063(15)
C(7) 0.046(2) 0.049(2) 0.063(2) -0.0153(17) -0.0042(18) -0.0115(18)
C(8) 0.038(2) 0.053(2) 0.076(2) -0.0175(17) 0.0071(19) -0.004(2)
C(9) 0.0411(19) 0.048(2) 0.057(2) -0.0091(16) 0.0172(16) 0.0034(17)
C(10) 0.0436(19) 0.0354(18) 0.0408(18) -0.0073(14) 0.0080(14) -0.0050(14)
C(11) 0.0312(15) 0.0318(16) 0.0329(15) 0.0003(12) 0.0045(12) 0.0002(12)
C(12) 0.0347(17) 0.0353(18) 0.0480(19) 0.0009(14) 0.0026(14) -0.0021(15)
C(13) 0.042(2) 0.042(2) 0.055(2) 0.0090(16) 0.0084(16) 0.0055(16)
C(14) 0.063(2) 0.0299(18) 0.061(2) 0.0103(17) 0.0097(19) -0.0025(16)
C(15) 0.064(2) 0.0306(19) 0.066(2) -0.0037(17) -0.002(2) -0.0070(17)
C(16) 0.0399(18) 0.0360(18) 0.048(2) -0.0010(14) -0.0002(15) -0.0015(15)
C(17) 0.0338(16) 0.0386(18) 0.0314(16) 0.0050(13) 0.0020(12) -0.0010(13)
C(18) 0.0334(16) 0.048(2) 0.0392(18) 0.0027(15) 0.0034(13) 0.0131(15)
C(19) 0.0418(18) 0.0308(17) 0.0432(18) -0.0013(14) 0.0087(15) 0.0049(14)
C(20) 0.064(2) 0.051(2) 0.093(3) -0.012(2) -0.017(2) 0.028(2)
C(21) 0.078(3) 0.044(2) 0.119(4) -0.010(2) -0.005(3) 0.035(2)
C(22) 0.091(3) 0.034(2) 0.097(3) -0.018(2) 0.016(3) 0.001(2)
C(23) 0.119(4) 0.066(3) 0.077(3) -0.050(3) -0.022(3) 0.008(2)
C(24) 0.078(3) 0.050(2) 0.058(2) -0.021(2) -0.010(2) 0.014(2)
C(25) 0.0345(16) 0.0418(19) 0.0333(16) -0.0018(14) 0.0082(13) 0.0023(14)
C(26) 0.049(2) 0.065(2) 0.0387(19) 0.0084(19) 0.0110(16) 0.0142(17)
C(27) 0.066(2) 0.082(3) 0.041(2) 0.008(2) 0.0245(19) 0.009(2)
C(28) 0.073(3) 0.079(3) 0.053(2) 0.019(2) 0.034(2) 0.006(2)
C(29) 0.061(2) 0.061(2) 0.051(2) 0.017(2) 0.0253(19) 0.0074(19)
C(30) 0.0407(18) 0.0383(18) 0.0371(17) 0.0007(14) 0.0078(14) 0.0019(14)
C(31) 0.0264(15) 0.048(2) 0.050(2) -0.0010(14) 0.0068(14) -0.0107(16)
C(32) 0.044(2) 0.058(2) 0.078(3) -0.0100(19) 0.019(2) -0.013(2)
C(33) 0.043(2) 0.084(3) 0.115(4) -0.028(2) 0.035(2) -0.047(3)
C(34) 0.035(2) 0.140(6) 0.096(4) -0.010(3) -0.001(2) -0.053(4)
C(35) 0.051(2) 0.132(5) 0.091(4) -0.004(3) -0.028(2) -0.008(3)
C(36) 0.043(2) 0.082(3) 0.068(2) -0.003(2) -0.016(2) 0.005(2)
C(37) 0.0325(16) 0.0372(18) 0.0438(18) 0.0039(14) 0.0046(14) -0.0008(14)
C(38) 0.0404(18) 0.0290(16) 0.0411(18) 0.0015(13) -0.0011(14) 0.0036(13)
C(39) 0.0323(15) 0.0314(16) 0.0336(16) 0.0019(12) 0.0049(12) -0.0064(12)
C(40) 0.050(2) 0.0389(19) 0.047(2) -0.0033(16) 0.0070(16) -0.0090(16)
C(41) 0.051(2) 0.048(2) 0.065(2) -0.0027(18) -0.0053(19) -0.0246(19)
C(42) 0.050(2) 0.068(2) 0.043(2) 0.011(2) -0.0051(17) -0.0254(19)
C(43) 0.053(2) 0.069(2) 0.0302(17) 0.009(2) 0.0039(15) -0.0072(17)
C(44) 0.0393(18) 0.045(2) 0.0325(16) 0.0024(15) 0.0036(13) -0.0038(14)
C(45) 0.0498(19) 0.0260(15) 0.0360(17) -0.0060(14) 0.0080(14) -0.0029(12)
C(46) 0.063(2) 0.065(2) 0.0366(19) -0.008(2) 0.0036(17) 0.0120(18)
C(47) 0.095(3) 0.068(3) 0.041(2) 0.001(2) 0.014(2) 0.022(2)
C(48) 0.085(3) 0.045(2) 0.047(2) -0.011(2) 0.032(2) -0.0004(17)
C(49) 0.065(2) 0.047(2) 0.068(2) -0.010(2) 0.037(2) -0.004(2)
C(50) 0.053(2) 0.0374(19) 0.056(2) -0.0004(17) 0.0184(18) 0.0064(16)

loop_
_atom_type_symbol
_atom_type_description
_atom_type_scat_dispersion_real
_atom_type_scat_dispersion_imag
_atom_type_scat_source
C C 0.003 0.002
;
International Tables for Crystallography
(1992, Vol. C, Tables 4.2.6.8 and 6.1.1.4)
;
H H 0.000 0.000
;
International Tables for Crystallography
(1992, Vol. C, Table 6.1.1.4)
;
O O 0.011 0.006
;
International Tables for Crystallography
(1992, Vol. C, Tables 4.2.6.8 and 6.1.1.4)
;
P P 0.102 0.094
;
International Tables for Crystallography
(1992, Vol. C, Tables 4.2.6.8 and 6.1.1.4)
;
S S 0.125 0.123
;
International Tables for Crystallography
(1992, Vol. C, Tables 4.2.6.8 and 6.1.1.4)
;
Cl Cl 0.148 0.159
;
International Tables for Crystallography
(1992, Vol. C, Tables 4.2.6.8 and 6.1.1.4)
;
Mo Mo -1.683 0.686
;
International Tables for Crystallography
(1992, Vol. C, Tables 4.2.6.8 and 6.1.1.4)
;
Rh Rh -1.118 0.919
;
International Tables for Crystallography
(1992, Vol. C, Tables 4.2.6.8 and 6.1.1.4)
;

loop_
_geom_angle_atom_site_label_1
_geom_angle_atom_site_label_2
_geom_angle_atom_site_label_3
_geom_angle
_geom_angle_publ_flag
_geom_angle_site_symmetry_1
_geom_angle_site_symmetry_2
_geom_angle_site_symmetry_3
Rh(2) Rh(1) S(1) 50.63(2) yes . . .
Rh(2) Rh(1) S(2) 50.45(2) yes . . .
Rh(2) Rh(1) C(1) 124.1(2) yes . . .
Rh(2) Rh(1) C(2) 126.56(17) yes . . .
S(1) Rh(1) S(2) 83.22(3) yes . . .
S(1) Rh(1) C(1) 92.86(19) yes . . .
S(1) Rh(1) C(2) 174.01(18) yes . . .
S(2) Rh(1) C(1) 174.5(2) yes . . .
S(2) Rh(1) C(2) 91.19(18) yes . . .
C(1) Rh(1) C(2) 92.9(2) yes . . .
Rh(1) Rh(2) S(1) 50.70(2) yes . . .
Rh(1) Rh(2) S(2) 50.56(2) yes . . .
Rh(1) Rh(2) C(3) 123.50(17) yes . . .
Rh(1) Rh(2) C(4) 123.51(16) yes . . .
S(1) Rh(2) S(2) 83.35(3) yes . . .
S(1) Rh(2) C(3) 92.28(16) yes . . .
S(1) Rh(2) C(4) 174.21(16) yes . . .
S(2) Rh(2) C(3) 174.07(17) yes . . .
S(2) Rh(2) C(4) 92.45(16) yes . . .
C(3) Rh(2) C(4) 91.6(2) yes . . .
S(1) Mo(1) S(2) 78.30(2) yes . . .
S(1) Mo(1) P(1) 82.27(3) yes . . .
S(1) Mo(1) P(2) 142.48(3) yes . . .
S(1) Mo(1) P(3) 141.33(3) yes . . .
S(1) Mo(1) P(4) 88.52(3) yes . . .
S(2) Mo(1) P(1) 138.65(3) yes . . .
S(2) Mo(1) P(2) 100.63(3) yes . . .
S(2) Mo(1) P(3) 83.73(3) yes . . .
S(2) Mo(1) P(4) 128.18(2) yes . . .
P(1) Mo(1) P(2) 74.17(2) yes . . .
P(1) Mo(1) P(3) 130.91(2) yes . . .
P(1) Mo(1) P(4) 86.97(2) yes . . .
P(2) Mo(1) P(3) 74.29(2) yes . . .
P(2) Mo(1) P(4) 118.31(2) yes . . .
P(3) Mo(1) P(4) 76.17(2) yes . . .
Rh(1) S(1) Rh(2) 78.67(2) yes . . .
Rh(1) S(1) Mo(1) 84.46(3) yes . . .
Rh(2) S(1) Mo(1) 81.65(2) yes . . .
Rh(1) S(2) Rh(2) 78.99(3) yes . . .
Rh(1) S(2) Mo(1) 85.23(2) yes . . .
Rh(2) S(2) Mo(1) 82.42(2) yes . . .
Mo(1) P(1) C(5) 126.57(10) yes . . .
Mo(1) P(1) C(11) 114.23(10) yes . . .
Mo(1) P(1) C(17) 111.57(10) yes . . .
C(5) P(1) C(11) 99.89(15) yes . . .
C(5) P(1) C(17) 102.62(14) yes . . .
C(11) P(1) C(17) 97.62(14) yes . . .
Mo(1) P(2) C(18) 115.76(11) yes . . .
Mo(1) P(2) C(19) 121.29(11) yes . . .
Mo(1) P(2) C(25) 115.39(11) yes . . .
C(18) P(2) C(19) 100.55(16) yes . . .
C(18) P(2) C(25) 102.11(15) yes . . .
C(19) P(2) C(25) 98.57(16) yes . . .
Mo(1) P(3) C(30) 116.22(12) yes . . .
Mo(1) P(3) C(31) 120.12(12) yes . . .
Mo(1) P(3) C(37) 114.50(11) yes . . .
C(30) P(3) C(31) 100.42(16) yes . . .
C(30) P(3) C(37) 101.57(16) yes . . .
C(31) P(3) C(37) 101.19(15) yes . . .
Mo(1) P(4) C(38) 107.92(10) yes . . .
Mo(1) P(4) C(39) 123.19(10) yes . . .
Mo(1) P(4) C(45) 122.34(11) yes . . .
C(38) P(4) C(39) 97.32(15) yes . . .
C(38) P(4) C(45) 99.54(15) yes . . .
C(39) P(4) C(45) 101.40(14) yes . . .
Rh(1) C(1) O(1) 175.6(5) yes . . .
Rh(1) C(2) O(2) 179.0(5) yes . . .
Rh(2) C(3) O(3) 176.1(4) yes . . .
Rh(2) C(4) O(4) 178.5(4) yes . . .
P(1) C(5) C(6) 121.0(2) yes . . .
P(1) C(5) C(10) 120.1(2) yes . . .
C(6) C(5) C(10) 118.9(3) yes . . .
C(5) C(6) C(7) 119.8(3) yes . . .
C(6) C(7) C(8) 121.2(3) yes . . .
C(7) C(8) C(9) 119.6(3) yes . . .
C(8) C(9) C(10) 119.8(3) yes . . .
C(5) C(10) C(9) 120.6(3) yes . . .
P(1) C(11) C(12) 120.8(2) yes . . .
P(1) C(11) C(16) 120.9(2) yes . . .
C(12) C(11) C(16) 118.0(3) yes . . .
C(11) C(12) C(13) 120.7(3) yes . . .
C(12) C(13) C(14) 120.3(3) yes . . .
C(13) C(14) C(15) 119.5(3) yes . . .
C(14) C(15) C(16) 120.3(3) yes . . .
C(11) C(16) C(15) 121.2(3) yes . . .
P(1) C(17) C(18) 106.3(2) yes . . .
P(2) C(18) C(17) 110.4(2) yes . . .
P(2) C(19) C(20) 123.1(2) yes . . .
P(2) C(19) C(24) 119.0(2) yes . . .
C(20) C(19) C(24) 117.8(3) yes . . .
C(19) C(20) C(21) 121.2(4) yes . . .
C(20) C(21) C(22) 119.5(4) yes . . .
C(21) C(22) C(23) 120.4(4) yes . . .
C(22) C(23) C(24) 119.9(4) yes . . .
C(19) C(24) C(23) 121.2(4) yes . . .
P(2) C(25) C(26) 125.1(2) yes . . .
P(2) C(25) C(30) 115.3(2) yes . . .
C(26) C(25) C(30) 119.5(3) yes . . .
C(25) C(26) C(27) 119.5(3) yes . . .
C(26) C(27) C(28) 121.3(4) yes . . .
C(27) C(28) C(29) 120.0(4) yes . . .
C(28) C(29) C(30) 119.0(4) yes . . .
P(3) C(30) C(25) 115.8(2) yes . . .
P(3) C(30) C(29) 123.6(2) yes . . .
C(25) C(30) C(29) 120.6(3) yes . . .
P(3) C(31) C(32) 121.1(2) yes . . .
P(3) C(31) C(36) 121.2(3) yes . . .
C(32) C(31) C(36) 117.7(3) yes . . .
C(31) C(32) C(33) 120.7(4) yes . . .
C(32) C(33) C(34) 120.1(5) yes . . .
C(33) C(34) C(35) 119.4(4) yes . . .
C(34) C(35) C(36) 120.3(5) yes . . .
C(31) C(36) C(35) 121.8(4) yes . . .
P(3) C(37) C(38) 108.3(2) yes . . .
P(4) C(38) C(37) 107.9(2) yes . . .
P(4) C(39) C(40) 123.1(2) yes . . .
P(4) C(39) C(44) 118.3(2) yes . . .
C(40) C(39) C(44) 118.4(3) yes . . .
C(39) C(40) C(41) 121.0(3) yes . . .
C(40) C(41) C(42) 120.0(3) yes . . .
C(41) C(42) C(43) 119.9(3) yes . . .
C(42) C(43) C(44) 120.2(3) yes . . .
C(39) C(44) C(43) 120.5(3) yes . . .
P(4) C(45) C(46) 122.0(3) yes . . .
P(4) C(45) C(50) 121.1(2) yes . . .
C(46) C(45) C(50) 116.8(3) yes . . .
C(45) C(46) C(47) 120.6(4) yes . . .
C(46) C(47) C(48) 121.9(4) yes . . .
C(47) C(48) C(49) 118.4(4) yes . . .
C(48) C(49) C(50) 121.0(4) yes . . .
C(45) C(50) C(49) 121.3(3) yes . . .
Cl(1) C(51) Cl(2) 95(2) yes . . .
Cl(3) C(52) Cl(5) 103(2) yes . . .
Cl(3) C(52) Cl(6) 149(3) yes . . .
Cl(3) C(52) Cl(7) 127(2) yes . . .
Cl(5) C(52) Cl(7) 128(2) yes . . .
C(5) C(6) H(1) 120.9 no . . .
C(7) C(6) H(1) 119.3 no . . .
C(6) C(7) H(2) 120.4 no . . .
C(8) C(7) H(2) 118.4 no . . .
C(7) C(8) H(3) 120.0 no . . .
C(9) C(8) H(3) 120.3 no . . .
C(8) C(9) H(4) 119.9 no . . .
C(10) C(9) H(4) 120.4 no . . .
C(5) C(10) H(5) 119.7 no . . .
C(9) C(10) H(5) 119.6 no . . .
C(11) C(12) H(6) 119.7 no . . .
C(13) C(12) H(6) 119.5 no . . .
C(12) C(13) H(7) 120.2 no . . .
C(14) C(13) H(7) 119.5 no . . .
C(13) C(14) H(8) 120.0 no . . .
C(15) C(14) H(8) 120.4 no . . .
C(14) C(15) H(9) 119.2 no . . .
C(16) C(15) H(9) 120.4 no . . .
C(11) C(16) H(10) 119.3 no . . .
C(15) C(16) H(10) 119.5 no . . .
P(1) C(17) H(11) 110.4 no . . .
P(1) C(17) H(12) 110.3 no . . .
C(18) C(17) H(11) 110.3 no . . .
C(18) C(17) H(12) 110.0 no . . .
H(11) C(17) H(12) 109.5 no . . .
P(2) C(18) H(13) 108.4 no . . .
P(2) C(18) H(14) 109.8 no . . .
C(17) C(18) H(13) 109.4 no . . .
C(17) C(18) H(14) 109.4 no . . .
H(13) C(18) H(14) 109.5 no . . .
C(19) C(20) H(15) 119.8 no . . .
C(21) C(20) H(15) 118.9 no . . .
C(20) C(21) H(16) 120.8 no . . .
C(22) C(21) H(16) 119.6 no . . .
C(21) C(22) H(17) 120.0 no . . .
C(23) C(22) H(17) 119.4 no . . .
C(22) C(23) H(18) 119.6 no . . .
C(24) C(23) H(18) 120.4 no . . .
C(19) C(24) H(19) 120.1 no . . .
C(23) C(24) H(19) 118.7 no . . .
C(25) C(26) H(20) 119.9 no . . .
C(27) C(26) H(20) 120.6 no . . .
C(26) C(27) H(21) 119.3 no . . .
C(28) C(27) H(21) 119.3 no . . .
C(27) C(28) H(22) 119.7 no . . .
C(29) C(28) H(22) 120.3 no . . .
C(28) C(29) H(23) 120.4 no . . .
C(30) C(29) H(23) 120.6 no . . .
C(31) C(32) H(24) 119.9 no . . .
C(33) C(32) H(24) 119.5 no . . .
C(32) C(33) H(25) 117.9 no . . .
C(34) C(33) H(25) 122.0 no . . .
C(33) C(34) H(26) 117.8 no . . .
C(35) C(34) H(26) 122.7 no . . .
C(34) C(35) H(27) 115.8 no . . .
C(36) C(35) H(27) 123.9 no . . .
C(31) C(36) H(28) 122.3 no . . .
C(35) C(36) H(28) 115.9 no . . .
P(3) C(37) H(29) 109.8 no . . .
P(3) C(37) H(30) 109.7 no . . .
C(38) C(37) H(29) 109.6 no . . .
C(38) C(37) H(30) 110.1 no . . .
H(29) C(37) H(30) 109.5 no . . .
P(4) C(38) H(31) 109.5 no . . .
P(4) C(38) H(32) 110.0 no . . .
C(37) C(38) H(31) 109.7 no . . .
C(37) C(38) H(32) 110.2 no . . .
H(31) C(38) H(32) 109.5 no . . .
C(39) C(40) H(33) 119.0 no . . .
C(41) C(40) H(33) 120.0 no . . .
C(40) C(41) H(34) 119.7 no . . .
C(42) C(41) H(34) 120.3 no . . .
C(41) C(42) H(35) 119.8 no . . .
C(43) C(42) H(35) 120.3 no . . .
C(42) C(43) H(36) 119.0 no . . .
C(44) C(43) H(36) 120.8 no . . .
C(39) C(44) H(37) 119.7 no . . .
C(43) C(44) H(37) 119.8 no . . .
C(45) C(46) H(38) 119.6 no . . .
C(47) C(46) H(38) 119.8 no . . .
C(46) C(47) H(39) 118.9 no . . .
C(48) C(47) H(39) 119.2 no . . .
C(47) C(48) H(40) 120.4 no . . .
C(49) C(48) H(40) 121.2 no . . .
C(48) C(49) H(41) 119.2 no . . .
C(50) C(49) H(41) 119.8 no . . .
C(45) C(50) H(42) 119.2 no . . .
C(49) C(50) H(42) 119.5 no . . .

loop_
_geom_bond_atom_site_label_1
_geom_bond_atom_site_label_2
_geom_bond_distance
_geom_bond_publ_flag
_geom_bond_site_symmetry_1
_geom_bond_site_symmetry_2
Rh(1) Rh(2) 2.9626(4) yes . .
Rh(1) S(1) 2.3382(10) yes . .
Rh(1) S(2) 2.3311(9) yes . .
Rh(1) C(1) 1.856(6) yes . .
Rh(1) C(2) 1.869(5) yes . .
Rh(2) S(1) 2.3359(8) yes . .
Rh(2) S(2) 2.3271(9) yes . .
Rh(2) C(3) 1.862(5) yes . .
Rh(2) C(4) 1.847(5) yes . .
Mo(1) S(1) 2.4693(9) yes . .
Mo(1) S(2) 2.4417(8) yes . .
Mo(1) P(1) 2.4929(8) yes . .
Mo(1) P(2) 2.4558(9) yes . .
Mo(1) P(3) 2.4490(9) yes . .
Mo(1) P(4) 2.4656(8) yes . .
Cl(1) C(51) 1.71(4) yes . .
Cl(1) C(51) 1.71(4) yes . 2_555
Cl(2) C(51) 1.77(4) yes . .
Cl(2) C(51) 1.77(4) yes . 2_555
Cl(3) C(52) 1.34(3) yes . .
Cl(5) Cl(6) 1.50(3) yes . .
Cl(5) C(52) 1.74(3) yes . .
Cl(6) Cl(7) 2.03(2) yes . .
Cl(6) C(52) 1.72(4) yes . .
Cl(7) C(52) 1.55(4) yes . .
P(1) C(5) 1.830(3) yes . .
P(1) C(11) 1.858(3) yes . .
P(1) C(17) 1.838(3) yes . .
P(2) C(18) 1.860(3) yes . .
P(2) C(19) 1.852(3) yes . .
P(2) C(25) 1.838(3) yes . .
P(3) C(30) 1.823(3) yes . .
P(3) C(31) 1.838(3) yes . .
P(3) C(37) 1.852(3) yes . .
P(4) C(38) 1.854(3) yes . .
P(4) C(39) 1.852(3) yes . .
P(4) C(45) 1.842(3) yes . .
O(1) C(1) 1.128(8) yes . .
O(2) C(2) 1.129(7) yes . .
O(3) C(3) 1.123(6) yes . .
O(4) C(4) 1.142(6) yes . .
C(5) C(6) 1.391(4) yes . .
C(5) C(10) 1.388(5) yes . .
C(6) C(7) 1.386(5) yes . .
C(7) C(8) 1.373(6) yes . .
C(8) C(9) 1.380(5) yes . .
C(9) C(10) 1.397(5) yes . .
C(11) C(12) 1.391(4) yes . .
C(11) C(16) 1.386(4) yes . .
C(12) C(13) 1.386(5) yes . .
C(13) C(14) 1.379(5) yes . .
C(14) C(15) 1.374(6) yes . .
C(15) C(16) 1.382(5) yes . .
C(17) C(18) 1.522(4) yes . .
C(19) C(20) 1.384(5) yes . .
C(19) C(24) 1.365(5) yes . .
C(20) C(21) 1.395(6) yes . .
C(21) C(22) 1.360(7) yes . .
C(22) C(23) 1.361(7) yes . .
C(23) C(24) 1.397(7) yes . .
C(25) C(26) 1.399(5) yes . .
C(25) C(30) 1.382(4) yes . .
C(26) C(27) 1.369(6) yes . .
C(27) C(28) 1.373(6) yes . .
C(28) C(29) 1.392(6) yes . .
C(29) C(30) 1.396(5) yes . .
C(31) C(32) 1.386(5) yes . .
C(31) C(36) 1.367(5) yes . .
C(32) C(33) 1.389(6) yes . .
C(33) C(34) 1.378(8) yes . .
C(34) C(35) 1.355(9) yes . .
C(35) C(36) 1.383(6) yes . .
C(37) C(38) 1.515(5) yes . .
C(39) C(40) 1.385(5) yes . .
C(39) C(44) 1.384(4) yes . .
C(40) C(41) 1.385(5) yes . .
C(41) C(42) 1.375(6) yes . .
C(42) C(43) 1.370(6) yes . .
C(43) C(44) 1.394(5) yes . .
C(45) C(46) 1.394(5) yes . .
C(45) C(50) 1.386(5) yes . .
C(46) C(47) 1.383(6) yes . .
C(47) C(48) 1.349(7) yes . .
C(48) C(49) 1.372(6) yes . .
C(49) C(50) 1.379(6) yes . .
C(6) H(1) 0.950 no . .
C(7) H(2) 0.950 no . .
C(8) H(3) 0.950 no . .
C(9) H(4) 0.950 no . .
C(10) H(5) 0.950 no . .
C(12) H(6) 0.950 no . .
C(13) H(7) 0.950 no . .
C(14) H(8) 0.950 no . .
C(15) H(9) 0.950 no . .
C(16) H(10) 0.950 no . .
C(17) H(11) 0.950 no . .
C(17) H(12) 0.950 no . .
C(18) H(13) 0.950 no . .
C(18) H(14) 0.950 no . .
C(20) H(15) 0.950 no . .
C(21) H(16) 0.950 no . .
C(22) H(17) 0.950 no . .
C(23) H(18) 0.950 no . .
C(24) H(19) 0.950 no . .
C(26) H(20) 0.950 no . .
C(27) H(21) 0.950 no . .
C(28) H(22) 0.950 no . .
C(29) H(23) 0.950 no . .
C(32) H(24) 0.950 no . .
C(33) H(25) 0.950 no . .
C(34) H(26) 0.950 no . .
C(35) H(27) 0.950 no . .
C(36) H(28) 0.950 no . .
C(37) H(29) 0.950 no . .
C(37) H(30) 0.950 no . .
C(38) H(31) 0.950 no . .
C(38) H(32) 0.950 no . .
C(40) H(33) 0.950 no . .
C(41) H(34) 0.950 no . .
C(42) H(35) 0.950 no . .
C(43) H(36) 0.950 no . .
C(44) H(37) 0.950 no . .
C(46) H(38) 0.950 no . .
C(47) H(39) 0.950 no . .
C(48) H(40) 0.950 no . .
C(49) H(41) 0.950 no . .
C(50) H(42) 0.950 no . .

loop_
_geom_contact_atom_site_label_1
_geom_contact_atom_site_label_2
_geom_contact_distance
_geom_contact_publ_flag
_geom_contact_site_symmetry_1
_geom_contact_site_symmetry_2
Rh(1) Mo(1) 3.2325(3) ? . .
Rh(2) Mo(1) 3.1430(3) ? . .
